data_2017963
loop_
_publ_author_name
'Kelley, Annette'
'Akkina, Subhash'
'Devarapally, Goutham K.'
'Nalla, Soujanya'
'Pasam, Divya'
'Madhabushi, Shravani'
'Bond, Marcus R.'

_publ_section_title
;
 Nine compounds containing high-nuclearity
 [Cu~<i>n~</i><i>X</i>~2<i>n~+2</i>]^2{-^} (<i>n</i> = 4, 5 or 7;
 <i>X</i> = Cl or Br) quasi-planar oligomers
;
_journal_coeditor_code SK3391
_journal_issue 1
_journal_name_full 'Acta Crystallographica Section C'
_journal_page_first m22
_journal_page_last m34
_journal_paper_doi 10.1107/S0108270110049024
_journal_volume 67
_journal_year 2011
_chemical_formula_iupac '(C8 H12 N)2 [Cu4 Br10]'
_chemical_formula_moiety '2(C8 H12 N +), Br10 Cu4 2-'
_chemical_formula_sum 'C16 H24 Br10 Cu4 N2'
_chemical_formula_weight 1297.68
_chemical_name_systematic
;
bis(1,2,4-trimethylpyridinium) hexa-\m-bromido-tetrabromidotetracuprate(II)
;
_space_group_IT_number 14
_symmetry_cell_setting monoclinic
_symmetry_space_group_name_Hall '-P 2yn'
_symmetry_space_group_name_H-M 'P 1 21/n 1'
_atom_sites_solution_hydrogens geom
_atom_sites_solution_primary direct
_atom_sites_solution_secondary difmap
_audit_creation_method SHELXL97
_cell_angle_alpha 90
_cell_angle_beta 93.408(2)
_cell_angle_gamma 90
_cell_formula_units_Z 2
_cell_length_a 9.4742(2)
_cell_length_b 11.7845(4)
_cell_length_c 14.1290(4)
_cell_measurement_reflns_used 3793
_cell_measurement_temperature 295(2)
_cell_measurement_theta_max 27.485
_cell_measurement_theta_min 0.998
_cell_volume 1574.69(8)
_computing_cell_refinement 'SCALEPACK (Otwinowski & Minor, 1997)'
_computing_data_collection 'COLLECT (Nonius, 1998)'
_computing_data_reduction 'DENZO and SCALEPACK (Otwinowski & Minor, 1997)'
_computing_molecular_graphics
;
ORTEP-3 for Windows (Farrugia, 1997) and ORTEPIII (Burnett & Johnson,
1996)
;
_computing_publication_material 'Please provide missing information'
_computing_structure_refinement 'SHELXL97 (Sheldrick, 2008)'
_computing_structure_solution 'SIR92 (Altomare <i>et al.</i>, 1993)'
_diffrn_ambient_temperature 295(2)
_diffrn_detector_area_resol_mean 9
_diffrn_measured_fraction_theta_full 0.994
_diffrn_measured_fraction_theta_max 0.994
_diffrn_measurement_device '95mm CCD camera on \k-goniostat'
_diffrn_measurement_device_type 'Nonius KappaCCD area-detector'
_diffrn_measurement_method 'CCD rotation images, thick slices'
_diffrn_radiation_monochromator graphite
_diffrn_radiation_source 'fine-focus sealed tube'
_diffrn_radiation_type MoK\a
_diffrn_radiation_wavelength 0.71073
_diffrn_reflns_av_R_equivalents 0.0404
_diffrn_reflns_av_sigmaI/netI 0.0464
_diffrn_reflns_limit_h_max 12
_diffrn_reflns_limit_h_min -12
_diffrn_reflns_limit_k_max 15
_diffrn_reflns_limit_k_min -15
_diffrn_reflns_limit_l_max 18
_diffrn_reflns_limit_l_min -18
_diffrn_reflns_number 7001
_diffrn_reflns_theta_full 27.52
_diffrn_reflns_theta_max 27.52
_diffrn_reflns_theta_min 3.90
_exptl_absorpt_coefficient_mu 15.361
_exptl_absorpt_correction_T_max 0.566
_exptl_absorpt_correction_T_min 0.159
_exptl_absorpt_correction_type multi-scan
_exptl_absorpt_process_details '(DENZO/SCALEPACK; Otwinowski & Minor, 1997)'
_exptl_crystal_colour 'dark purple'
_exptl_crystal_density_diffrn 2.736
_exptl_crystal_density_method 'not measured'
_exptl_crystal_description needle
_exptl_crystal_F_000 1200
_exptl_crystal_size_max 0.26
_exptl_crystal_size_mid 0.09
_exptl_crystal_size_min 0.04
_refine_diff_density_max 0.616
_refine_diff_density_min -0.553
_refine_ls_extinction_coef 0.0032(2)
_refine_ls_extinction_expression Fc^*^=kFc[1+0.001xFc^2^\l^3^/sin(2\q)]^-1/4^
_refine_ls_extinction_method 'SHELXL97 (Sheldrick, 2008)'
_refine_ls_goodness_of_fit_ref 1.036
_refine_ls_hydrogen_treatment constr
_refine_ls_matrix_type full
_refine_ls_number_parameters 149
_refine_ls_number_reflns 3607
_refine_ls_number_restraints 0
_refine_ls_restrained_S_all 1.036
_refine_ls_R_factor_all 0.0718
_refine_ls_R_factor_gt 0.0388
_refine_ls_shift/su_max 0.002
_refine_ls_shift/su_mean 0.000
_refine_ls_structure_factor_coef Fsqd
_refine_ls_weighting_details 'calc w = 1/[\s^2^(Fo^2^)+(0.0466P)^2^+0.1744P] where P=(Fo^2^+2Fc^2^)/3'
_refine_ls_weighting_scheme calc
_refine_ls_wR_factor_gt 0.0817
_refine_ls_wR_factor_ref 0.0935
_reflns_number_gt 2490
_reflns_number_total 3607
_reflns_threshold_expression I>2\s(I)
_cod_data_source_file sk3391.cif
_cod_data_source_block II
_cod_original_sg_symbol_H-M 'P 21/n'
_cod_database_code 2017963
_cod_database_fobs_code 2017963

loop_
_symmetry_equiv_pos_as_xyz
'x, y, z'
'-x+1/2, y+1/2, -z+1/2'
'-x, -y, -z'
'x-1/2, -y-1/2, z-1/2'

loop_
_atom_site_type_symbol
_atom_site_label
_atom_site_fract_x
_atom_site_fract_y
_atom_site_fract_z
_atom_site_U_iso_or_equiv
_atom_site_adp_type
_atom_site_calc_flag
_atom_site_refinement_flags
_atom_site_occupancy
_atom_site_disorder_assembly
_atom_site_disorder_group
Cu Cu1 0.18140(5) 0.03054(6) 0.51529(4) 0.03885(18) Uani d . 1 . .
Cu Cu2 0.51531(6) 0.17205(6) 0.52161(5) 0.03871(18) Uani d . 1 . .
Br Br1 -0.01933(5) 0.03438(6) 0.61277(4) 0.05058(19) Uani d . 1 . .
Br Br2 0.31969(5) 0.14949(5) 0.62535(4) 0.04173(16) Uani d . 1 . .
Br Br3 0.36383(5) 0.06383(5) 0.40532(4) 0.04229(17) Uani d . 1 . .
Br Br4 0.61492(6) 0.31321(6) 0.62180(5) 0.0604(2) Uani d . 1 . .
Br Br5 0.70317(5) 0.17464(5) 0.41582(4) 0.04612(17) Uani d . 1 . .
N N1 1.0788(4) 0.3801(4) 0.5822(3) 0.0435(11) Uani d . 1 . .
C C11 1.0130(6) 0.3744(7) 0.6735(5) 0.069(2) Uani d . 1 . .
H H11A 1.0062 0.4494 0.6993 0.104 Uiso calc R 1 . .
H H11B 1.0696 0.3278 0.7166 0.104 Uiso calc R 1 . .
H H11C 0.9201 0.3422 0.6643 0.104 Uiso calc R 1 . .
C C2 1.2074(5) 0.4315(5) 0.5759(4) 0.0394(12) Uani d . 1 . .
C C21 1.2782(6) 0.4861(6) 0.6611(4) 0.0630(18) Uani d . 1 . .
H H21A 1.2163 0.5419 0.6857 0.094 Uiso calc R 1 . .
H H21B 1.3640 0.5219 0.6440 0.094 Uiso calc R 1 . .
H H21C 1.2999 0.4295 0.7087 0.094 Uiso calc R 1 . .
C C3 1.2693(6) 0.4289(5) 0.4902(4) 0.0446(13) Uani d . 1 . .
H H3 1.3561 0.4645 0.4852 0.054 Uiso calc R 1 . .
C C4 1.2074(7) 0.3756(5) 0.4114(4) 0.0497(14) Uani d . 1 . .
C C41 1.2798(9) 0.3739(7) 0.3194(5) 0.080(2) Uani d . 1 . .
H H41A 1.3730 0.3428 0.3299 0.120 Uiso calc R 1 . .
H H41B 1.2863 0.4499 0.2955 0.120 Uiso calc R 1 . .
H H41C 1.2262 0.3280 0.2741 0.120 Uiso calc R 1 . .
C C5 1.0749(6) 0.3241(5) 0.4209(4) 0.0569(16) Uani d . 1 . .
H H5 1.0287 0.2879 0.3694 0.068 Uiso calc R 1 . .
C C6 1.0150(6) 0.3275(5) 0.5060(5) 0.0551(16) Uani d . 1 . .
H H6 0.9278 0.2927 0.5119 0.066 Uiso calc R 1 . .

loop_
_atom_site_aniso_label
_atom_site_aniso_U_11
_atom_site_aniso_U_22
_atom_site_aniso_U_33
_atom_site_aniso_U_12
_atom_site_aniso_U_13
_atom_site_aniso_U_23
Cu1 0.0268(3) 0.0544(4) 0.0357(4) -0.0050(3) 0.0044(3) -0.0028(3)
Cu2 0.0316(3) 0.0426(4) 0.0418(4) -0.0064(3) 0.0012(3) 0.0016(3)
Br1 0.0293(3) 0.0885(5) 0.0344(3) -0.0084(3) 0.0059(2) -0.0100(3)
Br2 0.0388(3) 0.0477(3) 0.0391(3) -0.0066(2) 0.0057(2) -0.0035(3)
Br3 0.0308(3) 0.0612(4) 0.0352(3) -0.0091(2) 0.0051(2) -0.0012(3)
Br4 0.0544(3) 0.0552(4) 0.0711(5) -0.0150(3) -0.0003(3) -0.0153(3)
Br5 0.0356(3) 0.0548(4) 0.0483(3) -0.0112(2) 0.0055(2) 0.0028(3)
N1 0.039(2) 0.053(3) 0.039(3) 0.002(2) 0.001(2) 0.006(2)
C11 0.045(3) 0.106(6) 0.058(4) 0.007(3) 0.020(3) 0.017(4)
C2 0.040(3) 0.039(3) 0.039(3) 0.000(2) -0.001(2) 0.001(2)
C21 0.063(4) 0.072(5) 0.053(4) -0.008(3) -0.004(3) -0.019(4)
C3 0.048(3) 0.043(3) 0.044(3) -0.005(3) 0.007(2) 0.003(3)
C4 0.073(4) 0.041(3) 0.035(3) 0.003(3) 0.007(3) 0.002(3)
C41 0.116(6) 0.078(6) 0.048(4) -0.004(5) 0.017(4) -0.001(4)
C5 0.074(4) 0.048(4) 0.047(4) -0.008(3) -0.013(3) -0.001(3)
C6 0.045(3) 0.059(4) 0.060(4) -0.012(3) -0.011(3) 0.010(3)

loop_
_atom_type_symbol
_atom_type_description
_atom_type_scat_dispersion_real
_atom_type_scat_dispersion_imag
_atom_type_scat_source
C C 0.0033 0.0016 'International Tables Vol C Tables 4.2.6.8 and 6.1.1.4'
H H 0.0000 0.0000 'International Tables Vol C Tables 4.2.6.8 and 6.1.1.4'
N N 0.0061 0.0033 'International Tables Vol C Tables 4.2.6.8 and 6.1.1.4'
Cu Cu 0.3201 1.2651 'International Tables Vol C Tables 4.2.6.8 and 6.1.1.4'
Br Br -0.2901 2.4595 'International Tables Vol C Tables 4.2.6.8 and 6.1.1.4'

loop_
_geom_angle_atom_site_label_1
_geom_angle_atom_site_label_2
_geom_angle_atom_site_label_3
_geom_angle_site_symmetry_1
_geom_angle_site_symmetry_3
_geom_angle
_geom_angle_publ_flag
Br1 Cu1 Br1 . 3_556 86.92(3) yes
Br1 Cu1 Br2 . . 92.14(3) yes
Br1 Cu1 Br2 3_556 . 162.99(4) yes
Br1 Cu1 Br3 . . 168.16(4) yes
Br1 Cu1 Br3 3_556 . 90.96(3) yes
Br2 Cu1 Br3 . . 86.49(2) yes
Br1 Cu1 Br5 . 3_656 97.03(3) yes
Br1 Cu1 Br5 3_556 3_656 101.74(3) yes
Br2 Cu1 Br5 . 3_656 95.24(3) yes
Br3 Cu1 Br5 . 3_656 94.81(3) yes
Br2 Cu2 Br3 . . 84.92(2) yes
Br2 Cu2 Br3 . 3_656 88.93(2) yes
Br2 Cu2 Br4 . . 90.43(3) yes
Br2 Cu2 Br5 . . 174.27(4) yes
Br3 Cu2 Br3 . 3_656 87.02(2) yes
Br3 Cu2 Br4 . . 164.62(4) yes
Br3 Cu2 Br4 3_656 . 107.58(3) yes
Br3 Cu2 Br5 . . 90.88(3) yes
Br3 Cu2 Br5 3_656 . 86.94(2) yes
Br4 Cu2 Br5 . . 94.61(3) yes
Cu1 Br1 Cu1 . 3_556 93.08(3) yes
Cu1 Br2 Cu2 . . 94.50(3) yes
Cu1 Br3 Cu2 . . 93.75(3) yes
Cu1 Br3 Cu2 . 3_656 84.63(4) yes
Cu2 Br3 Cu2 . 3_656 92.98(4) yes
Cu1 Br5 Cu2 3_656 . 93.52(3) yes
C6 N1 C2 . . 120.5(5) ?
C6 N1 C11 . . 119.0(5) ?
C2 N1 C11 . . 120.3(5) ?
N1 C11 H11A . . 109.5 ?
N1 C11 H11B . . 109.5 ?
H11A C11 H11B . . 109.5 ?
N1 C11 H11C . . 109.5 ?
H11A C11 H11C . . 109.5 ?
H11B C11 H11C . . 109.5 ?
N1 C2 C3 . . 118.3(5) ?
N1 C2 C21 . . 119.9(5) ?
C3 C2 C21 . . 121.8(5) ?
C2 C21 H21A . . 109.5 ?
C2 C21 H21B . . 109.5 ?
H21A C21 H21B . . 109.5 ?
C2 C21 H21C . . 109.5 ?
H21A C21 H21C . . 109.5 ?
H21B C21 H21C . . 109.5 ?
C2 C3 C4 . . 122.5(5) ?
C2 C3 H3 . . 118.7 ?
C4 C3 H3 . . 118.7 ?
C3 C4 C5 . . 117.2(5) ?
C3 C4 C41 . . 120.6(6) ?
C5 C4 C41 . . 122.1(6) ?
C4 C41 H41A . . 109.5 ?
C4 C41 H41B . . 109.5 ?
H41A C41 H41B . . 109.5 ?
C4 C41 H41C . . 109.5 ?
H41A C41 H41C . . 109.5 ?
H41B C41 H41C . . 109.5 ?
C4 C5 C6 . . 119.6(6) ?
C4 C5 H5 . . 120.2 ?
C6 C5 H5 . . 120.2 ?
C5 C6 N1 . . 121.7(5) ?
C5 C6 H6 . . 119.1 ?
N1 C6 H6 . . 119.1 ?

loop_
_geom_bond_atom_site_label_1
_geom_bond_atom_site_label_2
_geom_bond_site_symmetry_2
_geom_bond_distance
_geom_bond_publ_flag
Cu1 Br1 . 2.4139(7) yes
Cu1 Br1 3_556 2.4262(8) yes
Cu1 Br2 . 2.4202(8) yes
Cu1 Br3 . 2.4238(7) yes
Cu1 Br5 3_656 2.8042(9) yes
Cu2 Br2 . 2.4449(7) yes
Cu2 Br3 . 2.4709(8) yes
Cu2 Br3 3_656 3.1565(9) yes
Cu2 Br4 . 2.3458(9) yes
Cu2 Br5 . 2.3915(7) yes
N1 C6 . 1.355(7) ?
N1 C2 . 1.368(6) ?
N1 C11 . 1.467(7) ?
C11 H11A . 0.9600 ?
C11 H11B . 0.9600 ?
C11 H11C . 0.9600 ?
C2 C3 . 1.377(7) ?
C2 C21 . 1.489(8) ?
C21 H21A . 0.9600 ?
C21 H21B . 0.9600 ?
C21 H21C . 0.9600 ?
C3 C4 . 1.379(8) ?
C3 H3 . 0.9300 ?
C4 C5 . 1.408(8) ?
C4 C41 . 1.505(8) ?
C41 H41A . 0.9600 ?
C41 H41B . 0.9600 ?
C41 H41C . 0.9600 ?
C5 C6 . 1.359(8) ?
C5 H5 . 0.9300 ?
C6 H6 . 0.9300 ?
